data_7224540
loop_
_publ_author_name
'Guo, Xianmin'
'Yan, Yongnian'
'Guo, Huadong'
'Qi, Yanjuan'
'Liu, Chunming'

_publ_section_title
;
 Seven entangled coordination polymers assembled from triphenylamine-based
 bisimidazole and dicarboxylates: interpenetration, self-penetration and
 mixed entanglement
;
_journal_issue 14
_journal_name_full CrystEngComm
_journal_page_first 2546
_journal_paper_doi 10.1039/C6CE00102E
_journal_volume 18
_journal_year 2016
_chemical_formula_moiety 'C76 H54 Cd2 N10 O8'
_chemical_formula_sum 'C76 H54 Cd2 N10 O8'
_chemical_formula_weight 1460.09
_chemical_melting_point ?
_chemical_name_systematic
;
 ?
;
_space_group_IT_number 2
_symmetry_cell_setting triclinic
_symmetry_space_group_name_Hall '-P 1'
_symmetry_space_group_name_H-M 'P -1'
_atom_sites_solution_hydrogens geom
_atom_sites_solution_primary direct
_atom_sites_solution_secondary difmap
_audit_creation_method SHELXL-97
_audit_update_record
;
2016-01-13 deposited with the CCDC.
2016-03-07 downloaded from the CCDC.
;
_cell_angle_alpha 72.729(3)
_cell_angle_beta 78.866(4)
_cell_angle_gamma 85.786(4)
_cell_formula_units_Z 1
_cell_length_a 9.7159(19)
_cell_length_b 11.154(2)
_cell_length_c 16.493(3)
_cell_measurement_reflns_used 8273
_cell_measurement_temperature 293(2)
_cell_measurement_theta_max 26.02
_cell_measurement_theta_min 1.61
_cell_volume 1674.4(5)
_computing_cell_refinement 'Bruker SMART'
_computing_data_collection 'Bruker SMART'
_computing_data_reduction 'Bruker SAINT'
_computing_molecular_graphics SHELXP-97
_computing_publication_material SHELXTL
_computing_structure_refinement 'SHELXL-97 (Sheldrick, 1997)'
_computing_structure_solution 'SHELXS-97 (Sheldrick, 1990)'
_diffrn_ambient_temperature 293(2)
_diffrn_detector_area_resol_mean 9.00cm
_diffrn_measured_fraction_theta_full 0.986
_diffrn_measured_fraction_theta_max 0.986
_diffrn_measurement_device_type 'CCD area detector'
_diffrn_measurement_method 'phi and omega scans'
_diffrn_radiation_monochromator graphite
_diffrn_radiation_source 'fine-focus sealed tube'
_diffrn_radiation_type MoK\a
_diffrn_radiation_wavelength 0.71073
_diffrn_reflns_av_R_equivalents 0.0163
_diffrn_reflns_av_sigmaI/netI 0.0354
_diffrn_reflns_limit_h_max 12
_diffrn_reflns_limit_h_min -10
_diffrn_reflns_limit_k_max 14
_diffrn_reflns_limit_k_min -14
_diffrn_reflns_limit_l_max 22
_diffrn_reflns_limit_l_min -21
_diffrn_reflns_number 12504
_diffrn_reflns_theta_full 28.40
_diffrn_reflns_theta_max 28.40
_diffrn_reflns_theta_min 1.31
_diffrn_standards_decay_% none
_diffrn_standards_interval_count none
_diffrn_standards_interval_time none
_diffrn_standards_number none
_exptl_absorpt_coefficient_mu 0.700
_exptl_absorpt_correction_T_max 0.871
_exptl_absorpt_correction_T_min 0.847
_exptl_absorpt_correction_type empirical
_exptl_absorpt_process_details SADABS
_exptl_crystal_colour grey
_exptl_crystal_density_diffrn 1.448
_exptl_crystal_density_method 'not measured'
_exptl_crystal_description block
_exptl_crystal_F_000 740
_exptl_crystal_size_max 0.24
_exptl_crystal_size_mid 0.22
_exptl_crystal_size_min 0.20
_refine_diff_density_max 0.777
_refine_diff_density_min -1.121
_refine_diff_density_rms 0.119
_refine_ls_extinction_method none
_refine_ls_goodness_of_fit_ref 1.080
_refine_ls_hydrogen_treatment constr
_refine_ls_matrix_type full
_refine_ls_number_parameters 431
_refine_ls_number_reflns 8273
_refine_ls_number_restraints 0
_refine_ls_restrained_S_all 1.080
_refine_ls_R_factor_all 0.0734
_refine_ls_R_factor_gt 0.0459
_refine_ls_shift/su_max 0.001
_refine_ls_shift/su_mean 0.000
_refine_ls_structure_factor_coef Fsqd
_refine_ls_weighting_details 'calc w=1/[\s^2^(Fo^2^)+(0.0809P)^2^+0.8086P] where P=(Fo^2^+2Fc^2^)/3'
_refine_ls_weighting_scheme calc
_refine_ls_wR_factor_gt 0.1240
_refine_ls_wR_factor_ref 0.1509
_reflns_number_gt 5921
_reflns_number_total 8273
_reflns_threshold_expression >2sigma(I)
_cod_data_source_file c6ce00102e2.cif
_cod_data_source_block 6
_cod_depositor_comments
;
The following automatic conversions were performed:

'_chemical_melting_point' value 'not measured' was changed to '?' -
the value is undefined or not given.

Automatic conversion script
Id: cif_fix_values 4268 2015-11-12 08:31:59Z antanas 

 Adding full bibliography for 7224535--7224541.cif.
;
_cod_original_sg_symbol_H-M p-1
_cod_database_code 7224540

loop_
_symmetry_equiv_pos_as_xyz
'x, y, z'
'-x, -y, -z'

loop_
_atom_site_label
_atom_site_type_symbol
_atom_site_fract_x
_atom_site_fract_y
_atom_site_fract_z
_atom_site_U_iso_or_equiv
_atom_site_adp_type
_atom_site_occupancy
_atom_site_symmetry_multiplicity
_atom_site_calc_flag
_atom_site_refinement_flags
_atom_site_disorder_assembly
_atom_site_disorder_group
C1 C -0.2110(5) 1.1276(4) 0.4448(3) 0.0614(10) Uani 1 1 d . . .
C2 C -0.2935(4) 1.2414(3) 0.4592(2) 0.0565(9) Uani 1 1 d . A .
C3 C -0.3465(10) 1.3263(9) 0.3953(6) 0.061(2) Uiso 0.485(9) 1 d P A 1
C4 C -0.4286(10) 1.4271(9) 0.4111(6) 0.061(2) Uiso 0.485(9) 1 d P A 1
C3' C -0.4138(11) 1.2824(9) 0.4152(6) 0.065(2) Uiso 0.515(9) 1 d P A 2
C4' C -0.4983(10) 1.3809(8) 0.4327(6) 0.062(2) Uiso 0.515(9) 1 d P A 2
C5 C -0.4557(4) 1.4462(3) 0.4911(2) 0.0560(9) Uani 1 1 d . . .
C6 C -0.3665(5) 1.3841(5) 0.5419(4) 0.0833(16) Uani 1 1 d . A .
H6 H -0.3582 1.4097 0.5895 0.100 Uiso 1 1 calc R . .
C7 C -0.2853(5) 1.2822(5) 0.5262(4) 0.0830(16) Uani 1 1 d . . .
H7 H -0.2243 1.2419 0.5633 0.100 Uiso 1 1 calc R A .
C8 C 0.1457(4) 0.9152(5) 0.2788(2) 0.0633(10) Uani 1 1 d . A .
C9 C 0.2503(4) 0.9423(4) 0.1956(2) 0.0544(9) Uani 1 1 d . . .
C10 C 0.3458(5) 1.0361(4) 0.1743(3) 0.0682(12) Uani 1 1 d . . .
H10 H 0.3449 1.0854 0.2111 0.082 Uiso 1 1 calc R . .
C11 C 0.4440(5) 1.0581(4) 0.0983(3) 0.0681(11) Uani 1 1 d . . .
H11 H 0.5099 1.1205 0.0859 0.082 Uiso 1 1 calc R . .
C12 C 0.4460(3) 0.9888(3) 0.0404(2) 0.0454(7) Uani 1 1 d . . .
C13 C 0.3461(4) 0.8994(5) 0.0612(3) 0.0659(11) Uani 1 1 d . . .
H13 H 0.3417 0.8544 0.0225 0.079 Uiso 1 1 calc R . .
C14 C 0.2517(5) 0.8741(5) 0.1380(3) 0.0666(11) Uani 1 1 d . . .
H14 H 0.1879 0.8099 0.1512 0.080 Uiso 1 1 calc R . .
C15 C -0.1010(6) 0.6308(4) 0.5318(3) 0.0810(15) Uani 1 1 d . A .
H15 H -0.0785 0.6016 0.4835 0.097 Uiso 1 1 calc R . .
C16 C -0.1302(7) 0.5573(4) 0.6146(3) 0.0858(16) Uani 1 1 d . A .
H16 H -0.1316 0.4701 0.6336 0.103 Uiso 1 1 calc R . .
C17 C -0.1434(4) 0.7552(3) 0.6115(2) 0.0551(9) Uani 1 1 d . A .
H17 H -0.1559 0.8275 0.6293 0.066 Uiso 1 1 calc R . .
C18 C -0.1911(5) 0.6015(4) 0.7573(2) 0.0637(11) Uani 1 1 d . A .
C19 C -0.2685(7) 0.4958(5) 0.8002(3) 0.096(2) Uani 1 1 d . . .
H19 H -0.3049 0.4522 0.7692 0.115 Uiso 1 1 calc R . .
C20 C -0.2924(7) 0.4543(5) 0.8894(3) 0.101(2) Uani 1 1 d . . .
H20 H -0.3461 0.3834 0.9181 0.121 Uiso 1 1 calc R . .
C21 C -0.2374(5) 0.5168(4) 0.9366(3) 0.0713(13) Uani 1 1 d . . .
C22 C -0.1673(5) 0.6270(4) 0.8929(3) 0.0634(11) Uani 1 1 d . . .
H22 H -0.1349 0.6729 0.9239 0.076 Uiso 1 1 calc R . .
C23 C -0.1443(5) 0.6706(4) 0.8032(3) 0.0608(10) Uani 1 1 d . . .
H23 H -0.0979 0.7455 0.7744 0.073 Uiso 1 1 calc R . .
C24 C -0.2555(5) 0.5334(5) 1.0847(3) 0.0699(12) Uani 1 1 d . . .
C25 C -0.1875(5) 0.4960(5) 1.1553(3) 0.0722(12) Uani 1 1 d . . .
H25 H -0.1324 0.4230 1.1637 0.087 Uiso 1 1 calc R . .
C26 C -0.2005(5) 0.5654(5) 1.2129(3) 0.0725(12) Uani 1 1 d . . .
H26 H -0.1559 0.5378 1.2604 0.087 Uiso 1 1 calc R . .
C27 C -0.2781(5) 0.6743(5) 1.2013(3) 0.0689(11) Uani 1 1 d . . .
C28 C -0.3440(6) 0.7154(6) 1.1306(4) 0.0883(16) Uani 1 1 d . . .
H28 H -0.3955 0.7904 1.1215 0.106 Uiso 1 1 calc R . .
C29 C -0.3334(6) 0.6457(6) 1.0737(3) 0.0891(16) Uani 1 1 d . . .
H29 H -0.3792 0.6737 1.0267 0.107 Uiso 1 1 calc R . .
C30 C -0.4020(6) 0.8089(6) 1.2919(4) 0.0952(17) Uani 1 1 d . . .
H30 H -0.4917 0.8120 1.2793 0.114 Uiso 1 1 calc R . .
C31 C -0.1806(5) 0.7688(4) 1.2953(3) 0.0653(11) Uani 1 1 d . . .
H31 H -0.0898 0.7374 1.2842 0.078 Uiso 1 1 calc R . .
C32 C -0.3594(6) 0.8641(6) 1.3455(4) 0.0938(17) Uani 1 1 d . . .
H32 H -0.4168 0.9120 1.3764 0.113 Uiso 1 1 calc R . .
C33 C -0.2024(7) 0.3284(5) 1.0539(3) 0.0794(16) Uani 1 1 d . . .
C34 C -0.0916(7) 0.2810(5) 1.0073(4) 0.0913(18) Uani 1 1 d . . .
H34 H -0.0455 0.3315 0.9548 0.110 Uiso 1 1 calc R . .
C35 C -0.0473(10) 0.1550(7) 1.0391(6) 0.129(3) Uani 1 1 d . . .
H35 H 0.0281 0.1229 1.0073 0.155 Uiso 1 1 calc R . .
C36 C -0.1128(15) 0.0820(9) 1.1141(8) 0.162(5) Uani 1 1 d . . .
H36 H -0.0818 -0.0005 1.1346 0.195 Uiso 1 1 calc R . .
C37 C -0.2217(14) 0.1255(8) 1.1601(5) 0.149(5) Uani 1 1 d . . .
H37 H -0.2659 0.0726 1.2122 0.178 Uiso 1 1 calc R . .
C38 C -0.2724(9) 0.2511(6) 1.1313(4) 0.115(3) Uani 1 1 d . . .
H38 H -0.3499 0.2806 1.1633 0.138 Uiso 1 1 calc R . .
N1 N -0.1099(4) 0.7544(3) 0.5304(2) 0.0589(8) Uani 1 1 d . . .
N2 N -0.1572(4) 0.6379(3) 0.6650(2) 0.0617(9) Uani 1 1 d . . .
N3 N -0.2470(5) 0.4596(4) 1.0274(2) 0.0773(11) Uani 1 1 d . . .
N4 N -0.2877(4) 0.7481(4) 1.2602(2) 0.0719(10) Uani 1 1 d . . .
N5 N -0.2213(4) 0.8397(4) 1.3475(2) 0.0693(10) Uani 1 1 d . . .
O1 O -0.1414(4) 1.0651(3) 0.4954(2) 0.0807(10) Uani 1 1 d . . .
O2 O -0.1733(8) 1.1230(7) 0.3691(5) 0.075(2) Uiso 0.485(9) 1 d P . 1
O2' O -0.2515(8) 1.0778(7) 0.3890(4) 0.075(2) Uiso 0.515(9) 1 d P . 2
O3 O 0.1059(4) 1.0060(3) 0.3081(2) 0.0852(10) Uani 1 1 d . . .
O4 O 0.1027(3) 0.8060(3) 0.31354(19) 0.0750(8) Uani 1 1 d . . .
Cd1 Cd -0.06949(3) 0.92138(2) 0.414184(16) 0.05903(13) Uani 1 1 d . . .

loop_
_atom_site_aniso_label
_atom_site_aniso_U_11
_atom_site_aniso_U_22
_atom_site_aniso_U_33
_atom_site_aniso_U_23
_atom_site_aniso_U_13
_atom_site_aniso_U_12
C1 0.076(3) 0.0455(19) 0.062(2) -0.0220(17) -0.010(2) 0.0248(19)
C2 0.064(2) 0.0446(18) 0.058(2) -0.0187(16) -0.0076(17) 0.0240(17)
C5 0.067(2) 0.0434(18) 0.058(2) -0.0211(16) -0.0097(18) 0.0249(17)
C6 0.088(3) 0.081(3) 0.113(4) -0.069(3) -0.051(3) 0.047(3)
C7 0.081(3) 0.083(3) 0.113(4) -0.062(3) -0.052(3) 0.052(3)
C8 0.058(2) 0.089(3) 0.0432(19) -0.023(2) -0.0004(17) -0.008(2)
C9 0.0464(19) 0.072(2) 0.0447(18) -0.0197(17) -0.0037(15) 0.0008(17)
C10 0.068(3) 0.082(3) 0.063(2) -0.044(2) 0.010(2) -0.017(2)
C11 0.067(3) 0.073(3) 0.070(3) -0.041(2) 0.013(2) -0.020(2)
C12 0.0395(17) 0.0536(19) 0.0443(17) -0.0179(15) -0.0065(14) 0.0046(14)
C13 0.062(2) 0.087(3) 0.058(2) -0.040(2) 0.0059(18) -0.026(2)
C14 0.061(2) 0.082(3) 0.062(2) -0.034(2) 0.0075(19) -0.027(2)
C15 0.144(5) 0.044(2) 0.057(2) -0.0177(18) -0.020(3) 0.009(2)
C16 0.159(5) 0.0361(19) 0.065(3) -0.0084(18) -0.039(3) 0.006(3)
C17 0.078(3) 0.0413(17) 0.0441(18) -0.0103(14) -0.0091(17) -0.0054(17)
C18 0.085(3) 0.056(2) 0.0459(19) 0.0031(17) -0.025(2) -0.017(2)
C19 0.147(5) 0.086(3) 0.057(3) 0.010(2) -0.050(3) -0.060(4)
C20 0.146(5) 0.093(4) 0.058(3) 0.020(2) -0.042(3) -0.078(4)
C21 0.088(3) 0.075(3) 0.046(2) 0.0048(19) -0.025(2) -0.030(2)
C22 0.076(3) 0.063(2) 0.051(2) -0.0047(18) -0.0216(19) -0.020(2)
C23 0.076(3) 0.051(2) 0.053(2) -0.0035(17) -0.0201(19) -0.0148(19)
C24 0.073(3) 0.080(3) 0.050(2) -0.002(2) -0.017(2) -0.016(2)
C25 0.075(3) 0.078(3) 0.066(3) -0.015(2) -0.029(2) 0.004(2)
C26 0.076(3) 0.079(3) 0.063(3) -0.011(2) -0.031(2) 0.005(2)
C27 0.066(3) 0.079(3) 0.058(2) -0.012(2) -0.014(2) 0.004(2)
C28 0.086(4) 0.095(4) 0.076(3) -0.007(3) -0.032(3) 0.023(3)
C29 0.091(4) 0.110(4) 0.063(3) -0.004(3) -0.040(3) -0.003(3)
C30 0.069(3) 0.116(5) 0.096(4) -0.029(4) -0.019(3) 0.029(3)
C31 0.062(2) 0.066(2) 0.064(2) -0.018(2) -0.007(2) 0.0140(19)
C32 0.075(3) 0.106(4) 0.085(4) -0.023(3) 0.005(3) 0.029(3)
C33 0.113(4) 0.070(3) 0.055(2) 0.008(2) -0.040(3) -0.041(3)
C34 0.123(5) 0.074(3) 0.087(4) -0.015(3) -0.045(4) -0.033(3)
C35 0.177(8) 0.080(4) 0.163(7) -0.036(5) -0.101(7) -0.015(5)
C36 0.259(15) 0.085(5) 0.152(9) 0.016(6) -0.124(10) -0.045(7)
C37 0.255(13) 0.096(6) 0.085(5) 0.042(4) -0.085(6) -0.082(7)
C38 0.172(7) 0.098(4) 0.067(3) 0.014(3) -0.039(4) -0.064(4)
N1 0.090(2) 0.0388(15) 0.0457(16) -0.0102(12) -0.0113(16) 0.0003(15)
N2 0.093(3) 0.0432(16) 0.0492(17) -0.0045(13) -0.0240(17) -0.0079(16)
N3 0.104(3) 0.077(2) 0.0467(18) 0.0033(17) -0.0285(19) -0.028(2)
N4 0.060(2) 0.082(3) 0.064(2) -0.0103(19) -0.0130(18) 0.0116(18)
N5 0.073(2) 0.065(2) 0.0569(19) -0.0087(16) -0.0019(17) 0.0160(18)
O1 0.086(2) 0.0646(18) 0.101(2) -0.0409(18) -0.0304(19) 0.0444(17)
O3 0.097(2) 0.098(2) 0.0578(17) -0.0383(17) 0.0236(16) -0.0185(19)
O4 0.074(2) 0.091(2) 0.0542(16) -0.0163(16) 0.0024(14) -0.0187(17)
Cd1 0.0818(2) 0.03366(14) 0.04659(16) -0.01013(10) 0.01588(13) 0.01519(12)

loop_
_atom_type_symbol
_atom_type_description
_atom_type_scat_dispersion_real
_atom_type_scat_dispersion_imag
_atom_type_scat_source
C C 0.0033 0.0016 'International Tables Vol C Tables 4.2.6.8 and 6.1.1.4'
H H 0.0000 0.0000 'International Tables Vol C Tables 4.2.6.8 and 6.1.1.4'
N N 0.0061 0.0033 'International Tables Vol C Tables 4.2.6.8 and 6.1.1.4'
O O 0.0106 0.0060 'International Tables Vol C Tables 4.2.6.8 and 6.1.1.4'
Cd Cd -0.8075 1.2024 'International Tables Vol C Tables 4.2.6.8 and 6.1.1.4'

loop_
_geom_angle_atom_site_label_1
_geom_angle_atom_site_label_2
_geom_angle_atom_site_label_3
_geom_angle
_geom_angle_site_symmetry_1
_geom_angle_site_symmetry_3
O1 C1 O2 115.2(5) . .
O1 C1 O2' 119.3(4) . .
O2 C1 O2' 40.4(4) . .
O1 C1 C2 121.9(4) . .
O2 C1 C2 118.1(5) . .
O2' C1 C2 115.8(4) . .
O1 C1 Cd1 60.3(2) . .
O2 C1 Cd1 60.3(4) . .
O2' C1 Cd1 61.8(3) . .
C2 C1 Cd1 177.6(3) . .
C7 C2 C3 114.5(5) . .
C7 C2 C3' 118.5(5) . .
C3 C2 C3' 32.7(4) . .
C7 C2 C1 121.2(4) . .
C3 C2 C1 121.8(5) . .
C3' C2 C1 117.7(5) . .
C2 C3 C4 120.9(8) . .
C5 C4 C3 121.6(8) . .
C4' C3' C2 118.8(7) . .
C3' C4' C5 117.9(7) . .
C6 C5 C4 113.1(5) . .
C6 C5 C5 122.3(4) . 2_486
C4 C5 C5 122.1(5) . 2_486
C6 C5 C4' 116.7(4) . .
C4 C5 C4' 33.5(4) . .
C5 C5 C4' 118.3(5) 2_486 .
C5 C6 C7 122.4(4) . .
C5 C6 H6 118.8 . .
C7 C6 H6 118.8 . .
C2 C7 C6 121.3(4) . .
C2 C7 H7 119.4 . .
C6 C7 H7 119.4 . .
O4 C8 O3 124.1(4) . .
O4 C8 C9 118.9(4) . .
O3 C8 C9 117.0(4) . .
C10 C9 C14 118.0(3) . .
C10 C9 C8 121.1(4) . .
C14 C9 C8 120.9(4) . .
C9 C10 C11 120.5(4) . .
C9 C10 H10 119.7 . .
C11 C10 H10 119.7 . .
C10 C11 C12 121.4(4) . .
C10 C11 H11 119.3 . .
C12 C11 H11 119.3 . .
C13 C12 C11 117.0(3) . .
C13 C12 C12 121.8(4) . 2_675
C11 C12 C12 121.2(4) . 2_675
C12 C13 C14 121.8(4) . .
C12 C13 H13 119.1 . .
C14 C13 H13 119.1 . .
C13 C14 C9 121.1(4) . .
C13 C14 H14 119.4 . .
C9 C14 H14 119.4 . .
C16 C15 N1 109.5(4) . .
C16 C15 H15 125.3 . .
N1 C15 H15 125.3 . .
C15 C16 N2 106.1(4) . .
C15 C16 H16 126.9 . .
N2 C16 H16 126.9 . .
N1 C17 N2 111.1(3) . .
N1 C17 H17 124.5 . .
N2 C17 H17 124.5 . .
C19 C18 C23 120.0(4) . .
C19 C18 N2 119.6(4) . .
C23 C18 N2 120.4(4) . .
C18 C19 C20 120.0(4) . .
C18 C19 H19 120.0 . .
C20 C19 H19 120.0 . .
C19 C20 C21 120.8(4) . .
C19 C20 H20 119.6 . .
C21 C20 H20 119.6 . .
C22 C21 C20 118.4(4) . .
C22 C21 N3 123.0(4) . .
C20 C21 N3 118.4(4) . .
C21 C22 C23 121.0(4) . .
C21 C22 H22 119.5 . .
C23 C22 H22 119.5 . .
C18 C23 C22 119.4(4) . .
C18 C23 H23 120.3 . .
C22 C23 H23 120.3 . .
C25 C24 C29 117.1(5) . .
C25 C24 N3 121.1(5) . .
C29 C24 N3 121.8(4) . .
C26 C25 C24 120.9(5) . .
C26 C25 H25 119.5 . .
C24 C25 H25 119.5 . .
C27 C26 C25 120.8(4) . .
C27 C26 H26 119.6 . .
C25 C26 H26 119.6 . .
C26 C27 C28 119.5(5) . .
C26 C27 N4 120.5(4) . .
C28 C27 N4 120.0(5) . .
C29 C28 C27 119.9(5) . .
C29 C28 H28 120.0 . .
C27 C28 H28 120.0 . .
C28 C29 C24 121.6(4) . .
C28 C29 H29 119.2 . .
C24 C29 H29 119.2 . .
C32 C30 N4 106.3(5) . .
C32 C30 H30 126.8 . .
N4 C30 H30 126.8 . .
N5 C31 N4 111.3(4) . .
N5 C31 H31 124.4 . .
N4 C31 H31 124.4 . .
C30 C32 N5 110.3(5) . .
C30 C32 H32 124.9 . .
N5 C32 H32 124.9 . .
C34 C33 C38 119.6(6) . .
C34 C33 N3 122.3(4) . .
C38 C33 N3 118.1(7) . .
C33 C34 C35 119.8(7) . .
C33 C34 H34 120.1 . .
C35 C34 H34 120.1 . .
C36 C35 C34 120.5(10) . .
C36 C35 H35 119.7 . .
C34 C35 H35 119.7 . .
C37 C36 C35 120.8(10) . .
C37 C36 H36 119.6 . .
C35 C36 H36 119.6 . .
C36 C37 C38 121.5(8) . .
C36 C37 H37 119.2 . .
C38 C37 H37 119.2 . .
C33 C38 C37 117.8(9) . .
C33 C38 H38 121.1 . .
C37 C38 H38 121.1 . .
C17 N1 C15 106.2(3) . .
C17 N1 Cd1 126.8(2) . .
C15 N1 Cd1 127.0(3) . .
C17 N2 C16 107.2(3) . .
C17 N2 C18 127.2(3) . .
C16 N2 C18 125.7(3) . .
C24 N3 C21 121.0(4) . .
C24 N3 C33 119.8(3) . .
C21 N3 C33 116.3(4) . .
C31 N4 C30 106.8(5) . .
C31 N4 C27 125.0(4) . .
C30 N4 C27 128.1(5) . .
C31 N5 C32 105.3(5) . .
C31 N5 Cd1 124.9(3) . 1_556
C32 N5 Cd1 129.5(4) . 1_556
C1 O1 Cd1 93.5(3) . .
C1 O2 Cd1 92.4(4) . .
C1 O2' Cd1 88.8(4) . .
C8 O3 Cd1 101.4(3) . .
O3 Cd1 N1 139.29(15) . .
O3 Cd1 O2 83.1(2) . .
N1 Cd1 O2 135.5(2) . .
O3 Cd1 O1 108.25(13) . .
N1 Cd1 O1 93.08(12) . .
O2 Cd1 O1 51.83(19) . .
O3 Cd1 N5 104.95(13) . 1_554
N1 Cd1 N5 89.73(12) . 1_554
O2 Cd1 N5 90.3(2) . 1_554
O1 Cd1 N5 124.08(12) . 1_554
O3 Cd1 O2' 102.0(2) . .
N1 Cd1 O2' 118.6(2) . .
O2 Cd1 O2' 21.65(19) . .
O1 Cd1 O2' 54.75(17) . .
N5 Cd1 O2' 75.33(19) 1_554 .
O3 Cd1 C1 102.26(13) . .
N1 Cd1 C1 110.97(13) . .
O2 Cd1 C1 27.26(19) . .
O1 Cd1 C1 26.19(12) . .
N5 Cd1 C1 103.60(13) 1_554 .
O2' Cd1 C1 29.40(18) . .

loop_
_geom_bond_atom_site_label_1
_geom_bond_atom_site_label_2
_geom_bond_distance
_geom_bond_site_symmetry_2
C1 O1 1.202(5) .
C1 O2 1.246(8) .
C1 O2' 1.335(8) .
C1 C2 1.506(5) .
C1 Cd1 2.719(3) .
C2 C7 1.332(6) .
C2 C3 1.348(9) .
C2 C3' 1.468(10) .
C3 C4 1.389(12) .
C4 C5 1.371(10) .
C3' C4' 1.388(12) .
C4' C5 1.498(10) .
C5 C6 1.334(6) .
C5 C5 1.493(6) 2_486
C6 C7 1.394(5) .
C6 H6 0.9300 .
C7 H7 0.9300 .
C8 O4 1.247(5) .
C8 O3 1.252(5) .
C8 C9 1.506(5) .
C9 C10 1.370(6) .
C9 C14 1.380(6) .
C10 C11 1.390(5) .
C10 H10 0.9300 .
C11 C12 1.392(5) .
C11 H11 0.9300 .
C12 C13 1.365(5) .
C12 C12 1.497(7) 2_675
C13 C14 1.380(5) .
C13 H13 0.9300 .
C14 H14 0.9300 .
C15 C16 1.355(6) .
C15 N1 1.368(5) .
C15 H15 0.9300 .
C16 N2 1.375(6) .
C16 H16 0.9300 .
C17 N1 1.317(5) .
C17 N2 1.343(5) .
C17 H17 0.9300 .
C18 C19 1.373(6) .
C18 C23 1.379(6) .
C18 N2 1.433(5) .
C19 C20 1.383(6) .
C19 H19 0.9300 .
C20 C21 1.384(6) .
C20 H20 0.9300 .
C21 C22 1.378(6) .
C21 N3 1.430(5) .
C22 C23 1.393(5) .
C22 H22 0.9300 .
C23 H23 0.9300 .
C24 C25 1.392(6) .
C24 C29 1.397(8) .
C24 N3 1.414(6) .
C25 C26 1.376(7) .
C25 H25 0.9300 .
C26 C27 1.365(7) .
C26 H26 0.9300 .
C27 C28 1.381(7) .
C27 N4 1.435(6) .
C28 C29 1.371(8) .
C28 H28 0.9300 .
C29 H29 0.9300 .
C30 C32 1.354(9) .
C30 N4 1.358(6) .
C30 H30 0.9300 .
C31 N5 1.324(6) .
C31 N4 1.348(6) .
C31 H31 0.9300 .
C32 N5 1.354(7) .
C32 H32 0.9300 .
C33 C34 1.367(9) .
C33 C38 1.391(7) .
C33 N3 1.456(7) .
C34 C35 1.412(9) .
C34 H34 0.9300 .
C35 C36 1.332(13) .
C35 H35 0.9300 .
C36 C37 1.328(15) .
C36 H36 0.9300 .
C37 C38 1.424(12) .
C37 H37 0.9300 .
C38 H38 0.9300 .
N1 Cd1 2.235(3) .
N5 Cd1 2.374(4) 1_556
O1 Cd1 2.367(3) .
O2 Cd1 2.364(7) .
O2' Cd1 2.397(7) .
O3 Cd1 2.227(3) .
Cd1 N5 2.374(4) 1_554

loop_
_geom_torsion_atom_site_label_1
_geom_torsion_atom_site_label_2
_geom_torsion_atom_site_label_3
_geom_torsion_atom_site_label_4
_geom_torsion
_geom_torsion_site_symmetry_1
_geom_torsion_site_symmetry_4
O1 C1 C2 C7 4.4(8) . .
O2 C1 C2 C7 -149.9(6) . .
O2' C1 C2 C7 164.6(6) . .
Cd1 C1 C2 C7 162(7) . .
O1 C1 C2 C3 165.5(7) . .
O2 C1 C2 C3 11.2(9) . .
O2' C1 C2 C3 -34.3(8) . .
Cd1 C1 C2 C3 -37(8) . .
O1 C1 C2 C3' -156.9(6) . .
O2 C1 C2 C3' 48.8(8) . .
O2' C1 C2 C3' 3.3(8) . .
Cd1 C1 C2 C3' 1(8) . .
C7 C2 C3 C4 -21.2(12) . .
C3' C2 C3 C4 84.0(12) . .
C1 C2 C3 C4 176.6(7) . .
C2 C3 C4 C5 1.8(15) . .
C7 C2 C3' C4' 13.1(11) . .
C3 C2 C3' C4' -78.5(12) . .
C1 C2 C3' C4' 175.0(7) . .
C2 C3' C4' C5 4.3(12) . .
C3 C4 C5 C6 18.2(12) . .
C3 C4 C5 C5 -179.7(8) . 2_486
C3 C4 C5 C4' -85.8(12) . .
C3' C4' C5 C6 -19.4(10) . .
C3' C4' C5 C4 72.6(11) . .
C3' C4' C5 C5 178.8(7) . 2_486
C4 C5 C6 C7 -19.0(9) . .
C5 C5 C6 C7 178.9(6) 2_486 .
C4' C5 C6 C7 17.9(9) . .
C3 C2 C7 C6 20.6(9) . .
C3' C2 C7 C6 -15.9(9) . .
C1 C2 C7 C6 -177.0(5) . .
C5 C6 C7 C2 -0.2(10) . .
O4 C8 C9 C10 -150.6(4) . .
O3 C8 C9 C10 30.5(6) . .
O4 C8 C9 C14 30.1(6) . .
O3 C8 C9 C14 -148.9(5) . .
C14 C9 C10 C11 -2.3(7) . .
C8 C9 C10 C11 178.4(4) . .
C9 C10 C11 C12 2.0(8) . .
C10 C11 C12 C13 0.8(7) . .
C10 C11 C12 C12 -178.7(5) . 2_675
C11 C12 C13 C14 -3.2(7) . .
C12 C12 C13 C14 176.3(5) 2_675 .
C12 C13 C14 C9 2.9(8) . .
C10 C9 C14 C13 -0.1(7) . .
C8 C9 C14 C13 179.2(4) . .
N1 C15 C16 N2 -0.1(7) . .
C23 C18 C19 C20 -3.9(10) . .
N2 C18 C19 C20 174.9(6) . .
C18 C19 C20 C21 -1.0(11) . .
C19 C20 C21 C22 4.9(10) . .
C19 C20 C21 N3 -170.6(6) . .
C20 C21 C22 C23 -4.0(8) . .
N3 C21 C22 C23 171.3(5) . .
C19 C18 C23 C22 4.8(8) . .
N2 C18 C23 C22 -174.0(4) . .
C21 C22 C23 C18 -0.8(7) . .
C29 C24 C25 C26 1.9(7) . .
N3 C24 C25 C26 -177.4(4) . .
C24 C25 C26 C27 -1.4(8) . .
C25 C26 C27 C28 -0.2(8) . .
C25 C26 C27 N4 -178.1(4) . .
C26 C27 C28 C29 1.3(9) . .
N4 C27 C28 C29 179.2(5) . .
C27 C28 C29 C24 -0.8(9) . .
C25 C24 C29 C28 -0.8(8) . .
N3 C24 C29 C28 178.5(5) . .
N4 C30 C32 N5 0.3(7) . .
C38 C33 C34 C35 -1.5(7) . .
N3 C33 C34 C35 175.9(4) . .
C33 C34 C35 C36 0.1(9) . .
C34 C35 C36 C37 0.7(14) . .
C35 C36 C37 C38 -0.2(16) . .
C34 C33 C38 C37 2.0(8) . .
N3 C33 C38 C37 -175.5(5) . .
C36 C37 C38 C33 -1.2(13) . .
N2 C17 N1 C15 -0.3(5) . .
N2 C17 N1 Cd1 -178.7(3) . .
C16 C15 N1 C17 0.2(6) . .
C16 C15 N1 Cd1 178.6(4) . .
N1 C17 N2 C16 0.2(5) . .
N1 C17 N2 C18 179.2(4) . .
C15 C16 N2 C17 0.0(6) . .
C15 C16 N2 C18 -179.1(5) . .
C19 C18 N2 C17 146.9(5) . .
C23 C18 N2 C17 -34.2(7) . .
C19 C18 N2 C16 -34.2(8) . .
C23 C18 N2 C16 144.6(5) . .
C25 C24 N3 C21 -142.3(5) . .
C29 C24 N3 C21 38.6(7) . .
C25 C24 N3 C33 17.6(7) . .
C29 C24 N3 C33 -161.5(5) . .
C22 C21 N3 C24 34.1(8) . .
C20 C21 N3 C24 -150.6(6) . .
C22 C21 N3 C33 -126.5(5) . .
C20 C21 N3 C33 48.9(7) . .
C34 C33 N3 C24 -124.2(5) . .
C38 C33 N3 C24 53.2(6) . .
C34 C33 N3 C21 36.6(6) . .
C38 C33 N3 C21 -146.0(4) . .
N5 C31 N4 C30 0.0(6) . .
N5 C31 N4 C27 -179.6(4) . .
C32 C30 N4 C31 -0.2(6) . .
C32 C30 N4 C27 179.4(5) . .
C26 C27 N4 C31 39.7(7) . .
C28 C27 N4 C31 -138.1(5) . .
C26 C27 N4 C30 -139.7(6) . .
C28 C27 N4 C30 42.4(8) . .
N4 C31 N5 C32 0.2(5) . .
N4 C31 N5 Cd1 -173.3(3) . 1_556
C30 C32 N5 C31 -0.3(6) . .
C30 C32 N5 Cd1 172.8(4) . 1_556
O2 C1 O1 Cd1 -26.1(6) . .
O2' C1 O1 Cd1 19.4(6) . .
C2 C1 O1 Cd1 178.9(4) . .
O1 C1 O2 Cd1 26.1(6) . .
O2' C1 O2 Cd1 -80.2(6) . .
C2 C1 O2 Cd1 -177.9(4) . .
O1 C1 O2' Cd1 -19.1(6) . .
O2 C1 O2' Cd1 76.3(6) . .
C2 C1 O2' Cd1 -179.9(3) . .
O4 C8 O3 Cd1 -8.4(5) . .
C9 C8 O3 Cd1 170.4(3) . .
C8 O3 Cd1 N1 53.1(4) . .
C8 O3 Cd1 O2 -143.0(3) . .
C8 O3 Cd1 O1 171.1(3) . .
C8 O3 Cd1 N5 -54.5(3) . 1_554
C8 O3 Cd1 O2' -132.3(3) . .
C8 O3 Cd1 C1 -162.4(3) . .
C17 N1 Cd1 O3 115.4(4) . .
C15 N1 Cd1 O3 -62.6(5) . .
C17 N1 Cd1 O2 -41.5(5) . .
C15 N1 Cd1 O2 140.4(5) . .
C17 N1 Cd1 O1 -7.5(4) . .
C15 N1 Cd1 O1 174.4(4) . .
C17 N1 Cd1 N5 -131.6(4) . 1_554
C15 N1 Cd1 N5 50.3(4) . 1_554
C17 N1 Cd1 O2' -58.5(4) . .
C15 N1 Cd1 O2' 123.4(4) . .
C17 N1 Cd1 C1 -27.1(4) . .
C15 N1 Cd1 C1 154.8(4) . .
C1 O2 Cd1 O3 -134.7(5) . .
C1 O2 Cd1 N1 30.4(6) . .
C1 O2 Cd1 O1 -14.9(3) . .
C1 O2 Cd1 N5 120.3(5) . 1_554
C1 O2 Cd1 O2' 74.6(7) . .
C1 O1 Cd1 O3 80.6(3) . .
C1 O1 Cd1 N1 -134.6(3) . .
C1 O1 Cd1 O2 15.5(4) . .
C1 O1 Cd1 N5 -42.9(4) . 1_554
C1 O1 Cd1 O2' -11.4(3) . .
C1 O2' Cd1 O3 -93.8(4) . .
C1 O2' Cd1 N1 82.2(4) . .
C1 O2' Cd1 O2 -64.1(7) . .
C1 O2' Cd1 O1 10.2(3) . .
C1 O2' Cd1 N5 163.7(4) . 1_554
O1 C1 Cd1 O3 -106.5(3) . .
O2 C1 Cd1 O3 46.2(5) . .
O2' C1 Cd1 O3 92.6(4) . .
C2 C1 Cd1 O3 95(8) . .
O1 C1 Cd1 N1 49.5(3) . .
O2 C1 Cd1 N1 -157.7(5) . .
O2' C1 Cd1 N1 -111.3(4) . .
C2 C1 Cd1 N1 -109(8) . .
O1 C1 Cd1 O2 -152.8(6) . .
O2' C1 Cd1 O2 46.4(4) . .
C2 C1 Cd1 O2 49(8) . .
O2 C1 Cd1 O1 152.8(6) . .
O2' C1 Cd1 O1 -160.8(6) . .
C2 C1 Cd1 O1 -158(8) . .
O1 C1 Cd1 N5 144.6(3) . 1_554
O2 C1 Cd1 N5 -62.7(5) . 1_554
O2' C1 Cd1 N5 -16.3(4) . 1_554
C2 C1 Cd1 N5 -14(8) . 1_554
O1 C1 Cd1 O2' 160.8(6) . .
O2 C1 Cd1 O2' -46.4(4) . .
C2 C1 Cd1 O2' 3(7) . .
